data_4105272
loop_
_publ_author_name
'Jongwook Choi'
'Yuriy Choliy'
'Xiawei Zhang'
'Thomas J. Emge'
'Karsten Krogh-Jespersen'
'Alan S. Goldman'

_publ_section_title
;
 Cleavage of sp3 C-O Bonds via Oxidative Addition of C-H Bonds
;
_journal_name_full 'Journal of the American Chemical Society'
_journal_page_first 15627
_journal_page_last 15629
_journal_paper_doi 10.1021/ja906930u
_journal_volume 131
_journal_year 2009
_chemical_formula_sum 'C30 H49 Ir O P2'
_chemical_formula_weight 679.83
_chemical_name_systematic
; 
 ? 
;
_space_group_IT_number 14
_symmetry_cell_setting monoclinic
_symmetry_space_group_name_Hall '-P 2yn'
_symmetry_space_group_name_H-M 'P 1 21/n 1'
_atom_sites_solution_hydrogens geom
_atom_sites_solution_primary direct
_atom_sites_solution_secondary difmap
_audit_creation_method SHELXL-97
_cell_angle_alpha 90.00
_cell_angle_beta 104.0370(10)
_cell_angle_gamma 90.00
_cell_formula_units_Z 4
_cell_length_a 10.6099(6)
_cell_length_b 13.2209(8)
_cell_length_c 21.7424(13)
_cell_measurement_temperature 100(2)
_cell_volume 2958.8(3)
_computing_cell_refinement 'Bruker SMART'
_computing_data_collection 'Bruker SMART'
_computing_data_reduction 'Bruker SAINT'
_computing_molecular_graphics 'Bruker SHELXTL'
_computing_publication_material 'Bruker SHELXTL'
_computing_structure_refinement 'SHELXL-97 (Sheldrick, 1997)'
_computing_structure_solution 'SHELXS-97 (Sheldrick, 1990)'
_diffrn_ambient_temperature 100(2)
_diffrn_measured_fraction_theta_full 0.998
_diffrn_measured_fraction_theta_max 0.998
_diffrn_measurement_device_type 'CCD area detector'
_diffrn_measurement_method 'phi and omega scans'
_diffrn_radiation_monochromator graphite
_diffrn_radiation_source 'fine-focus sealed tube'
_diffrn_radiation_type MoK\a
_diffrn_radiation_wavelength 0.71073
_diffrn_reflns_av_R_equivalents 0.0474
_diffrn_reflns_av_sigmaI/netI 0.0477
_diffrn_reflns_limit_h_max 15
_diffrn_reflns_limit_h_min -15
_diffrn_reflns_limit_k_max 18
_diffrn_reflns_limit_k_min -18
_diffrn_reflns_limit_l_max 30
_diffrn_reflns_limit_l_min -30
_diffrn_reflns_number 34255
_diffrn_reflns_theta_full 30.51
_diffrn_reflns_theta_max 30.51
_diffrn_reflns_theta_min 1.82
_exptl_absorpt_coefficient_mu 4.641
_exptl_absorpt_correction_type none
_exptl_crystal_colour red
_exptl_crystal_density_diffrn 1.526
_exptl_crystal_density_meas 0
_exptl_crystal_description plate_thin
_exptl_crystal_F_000 1376
_exptl_crystal_size_max 0.48
_exptl_crystal_size_mid 0.15
_exptl_crystal_size_min 0.02
_refine_diff_density_max 1.234
_refine_diff_density_min -0.755
_refine_diff_density_rms 0.134
_refine_ls_extinction_method none
_refine_ls_goodness_of_fit_ref 0.967
_refine_ls_hydrogen_treatment mixed
_refine_ls_matrix_type full
_refine_ls_number_parameters 363
_refine_ls_number_reflns 9018
_refine_ls_number_restraints 0
_refine_ls_restrained_S_all 0.967
_refine_ls_R_factor_all 0.0386
_refine_ls_R_factor_gt 0.0275
_refine_ls_shift/su_max 0.003
_refine_ls_shift/su_mean 0.000
_refine_ls_structure_factor_coef Fsqd
_refine_ls_weighting_details 'calc w=1/[\s^2^(Fo^2^)+(0.0230P)^2^+1.2329P] where P=(Fo^2^+2Fc^2^)/3'
_refine_ls_weighting_scheme calc
_refine_ls_wR_factor_gt 0.0575
_refine_ls_wR_factor_ref 0.0617
_reflns_number_gt 7501
_reflns_number_total 9018
_reflns_threshold_expression >2sigma(I)
_cod_data_source_file ja906930u_si_007.cif
_cod_data_source_block rszot
_cod_database_code 4105272

loop_
_symmetry_equiv_pos_as_xyz
'x, y, z'
'-x+1/2, y+1/2, -z+1/2'
'-x, -y, -z'
'x-1/2, -y-1/2, z-1/2'

loop_
_atom_site_label
_atom_site_type_symbol
_atom_site_fract_x
_atom_site_fract_y
_atom_site_fract_z
_atom_site_U_iso_or_equiv
_atom_site_adp_type
_atom_site_occupancy
_atom_site_symmetry_multiplicity
_atom_site_calc_flag
_atom_site_refinement_flags
_atom_site_disorder_assembly
_atom_site_disorder_group
Ir1 Ir 0.954332(9) 0.357842(8) 0.755009(5) 0.01428(3) Uani 1 1 d . . .
H1 H 0.962(4) 0.431(5) 0.761(2) 0.086(18) Uiso 1 1 d . . .
P1 P 0.75909(7) 0.40291(5) 0.68573(3) 0.01647(14) Uani 1 1 d . A .
P2 P 1.12319(7) 0.33185(5) 0.84288(3) 0.01512(13) Uani 1 1 d . A .
C1 C 0.8564(3) 0.3915(2) 0.82203(13) 0.0166(5) Uani 1 1 d . A .
C2 C 0.9053(3) 0.3635(2) 0.88646(14) 0.0189(5) Uani 1 1 d . . .
C3 C 0.8358(3) 0.3843(2) 0.93162(15) 0.0245(6) Uani 1 1 d . A .
H3 H 0.8698 0.3646 0.9744 0.029 Uiso 1 1 calc R . .
C4 C 0.7167(3) 0.4340(2) 0.91444(15) 0.0266(6) Uani 1 1 d . . .
H4 H 0.6699 0.4481 0.9456 0.032 Uiso 1 1 calc R A .
C5 C 0.6664(3) 0.4627(2) 0.85204(15) 0.0239(6) Uani 1 1 d . A .
H5 H 0.5848 0.4961 0.8404 0.029 Uiso 1 1 calc R . .
C6 C 0.7351(3) 0.44284(19) 0.80623(13) 0.0185(5) Uani 1 1 d . . .
C7 C 0.6854(3) 0.4791(2) 0.73899(14) 0.0209(6) Uani 1 1 d . A .
H7A H 0.7079 0.5513 0.7359 0.025 Uiso 1 1 calc R . .
H7B H 0.5897 0.4726 0.7262 0.025 Uiso 1 1 calc R . .
C8 C 1.0356(3) 0.3101(2) 0.90514(13) 0.0190(5) Uani 1 1 d . A .
H8A H 1.0224 0.2367 0.9100 0.023 Uiso 1 1 calc R . .
H8B H 1.0869 0.3368 0.9461 0.023 Uiso 1 1 calc R . .
C9 C 0.6397(3) 0.2973(2) 0.65892(14) 0.0233(6) Uani 1 1 d . . .
C10 C 0.7007(3) 0.2141(2) 0.62542(16) 0.0318(7) Uani 1 1 d . A .
H10A H 0.7809 0.1896 0.6541 0.048 Uiso 1 1 calc R . .
H10B H 0.7207 0.2421 0.5871 0.048 Uiso 1 1 calc R . .
H10C H 0.6393 0.1579 0.6137 0.048 Uiso 1 1 calc R . .
C11 C 0.6115(3) 0.2504(3) 0.71924(16) 0.0329(7) Uani 1 1 d . A .
H11A H 0.5592 0.1891 0.7079 0.049 Uiso 1 1 calc R . .
H11B H 0.5638 0.2992 0.7389 0.049 Uiso 1 1 calc R . .
H11C H 0.6937 0.2332 0.7492 0.049 Uiso 1 1 calc R . .
C12 C 0.5102(3) 0.3305(3) 0.61537(17) 0.0333(7) Uani 1 1 d . A .
H12A H 0.4513 0.2723 0.6062 0.050 Uiso 1 1 calc R . .
H12B H 0.5252 0.3569 0.5756 0.050 Uiso 1 1 calc R . .
H12C H 0.4712 0.3834 0.6363 0.050 Uiso 1 1 calc R . .
C13 C 0.7641(3) 0.4922(2) 0.61841(14) 0.0213(6) Uani 1 1 d . . .
C14 C 0.8842(3) 0.5599(2) 0.64270(15) 0.0260(6) Uani 1 1 d . A .
H14A H 0.8884 0.6111 0.6106 0.039 Uiso 1 1 calc R . .
H14B H 0.9629 0.5183 0.6509 0.039 Uiso 1 1 calc R . .
H14C H 0.8776 0.5934 0.6820 0.039 Uiso 1 1 calc R . .
C15 C 0.7821(3) 0.4336(2) 0.56013(14) 0.0248(6) Uani 1 1 d . A .
H15A H 0.7018 0.3973 0.5407 0.037 Uiso 1 1 calc R . .
H15B H 0.8533 0.3850 0.5732 0.037 Uiso 1 1 calc R . .
H15C H 0.8027 0.4811 0.5293 0.037 Uiso 1 1 calc R . .
C16 C 0.6445(3) 0.5609(2) 0.59963(15) 0.0293(7) Uani 1 1 d . A .
H16A H 0.6522 0.6041 0.5641 0.044 Uiso 1 1 calc R . .
H16B H 0.6389 0.6034 0.6358 0.044 Uiso 1 1 calc R . .
H16C H 0.5661 0.5193 0.5870 0.044 Uiso 1 1 calc R . .
C17 C 1.2237(3) 0.4487(2) 0.86858(13) 0.0195(5) Uani 1 1 d . . .
C18 C 1.1365(3) 0.5281(2) 0.88978(15) 0.0250(6) Uani 1 1 d . A .
H18A H 1.1840 0.5921 0.8990 0.038 Uiso 1 1 calc R . .
H18B H 1.1122 0.5041 0.9280 0.038 Uiso 1 1 calc R . .
H18C H 1.0580 0.5386 0.8558 0.038 Uiso 1 1 calc R . .
C19 C 1.2689(3) 0.4922(2) 0.81207(14) 0.0246(6) Uani 1 1 d . A .
H19A H 1.1931 0.5069 0.7773 0.037 Uiso 1 1 calc R . .
H19B H 1.3245 0.4428 0.7978 0.037 Uiso 1 1 calc R . .
H19C H 1.3180 0.5546 0.8250 0.037 Uiso 1 1 calc R . .
C20 C 1.3413(3) 0.4299(2) 0.92437(14) 0.0263(6) Uani 1 1 d . A .
H20A H 1.4024 0.3844 0.9109 0.039 Uiso 1 1 calc R . .
H20B H 1.3121 0.3990 0.9595 0.039 Uiso 1 1 calc R . .
H20C H 1.3845 0.4944 0.9383 0.039 Uiso 1 1 calc R . .
C21 C 1.2273(3) 0.2165(2) 0.84370(13) 0.0180(5) Uani 1 1 d . . .
C22 C 1.3245(3) 0.2349(2) 0.80301(15) 0.0254(6) Uani 1 1 d . A .
H22A H 1.3672 0.1711 0.7973 0.038 Uiso 1 1 calc R . .
H22B H 1.3900 0.2840 0.8242 0.038 Uiso 1 1 calc R . .
H22C H 1.2785 0.2615 0.7616 0.038 Uiso 1 1 calc R . .
C23 C 1.1345(3) 0.1313(2) 0.81310(16) 0.0257(6) Uani 1 1 d . A .
H23A H 1.0920 0.1498 0.7693 0.039 Uiso 1 1 calc R . .
H23B H 1.0686 0.1213 0.8372 0.039 Uiso 1 1 calc R . .
H23C H 1.1838 0.0686 0.8132 0.039 Uiso 1 1 calc R . .
C24 C 1.2987(3) 0.1816(2) 0.91044(14) 0.0257(6) Uani 1 1 d . A .
H24A H 1.3454 0.1186 0.9074 0.039 Uiso 1 1 calc R . .
H24B H 1.2356 0.1702 0.9360 0.039 Uiso 1 1 calc R . .
H24C H 1.3607 0.2338 0.9305 0.039 Uiso 1 1 calc R . .
O1A O 1.0215(3) 0.2618(2) 0.69351(15) 0.0215(9) Uani 0.586(5) 1 d P A 1
C25A C 1.0625(4) 0.2792(4) 0.64045(16) 0.0163(11) Uani 0.586(5) 1 d PG A 1
C26A C 1.1355(4) 0.3647(4) 0.6352(2) 0.0216(11) Uani 0.586(5) 1 d PG A 1
H26A H 1.1531 0.4134 0.6683 0.026 Uiso 0.586(5) 1 calc PR A 1
C27A C 1.1826(5) 0.3789(3) 0.5815(3) 0.0254(14) Uani 0.586(5) 1 d PG A 1
H27A H 1.2325 0.4374 0.5779 0.030 Uiso 0.586(5) 1 calc PR A 1
C28A C 1.1568(7) 0.3077(5) 0.5330(2) 0.0229(16) Uani 0.586(5) 1 d PG A 1
H28A H 1.1890 0.3174 0.4963 0.028 Uiso 0.586(5) 1 calc PR A 1
C29A C 1.0839(8) 0.2222(5) 0.5383(2) 0.0234(18) Uani 0.586(5) 1 d PG A 1
H29A H 1.0662 0.1735 0.5052 0.028 Uiso 0.586(5) 1 calc PR A 1
C30A C 1.0367(5) 0.2080(3) 0.5920(3) 0.0196(13) Uani 0.586(5) 1 d PG A 1
H30A H 0.9869 0.1495 0.5956 0.024 Uiso 0.586(5) 1 calc PR A 1
O1B O 1.0900(5) 0.3697(4) 0.6998(2) 0.0234(13) Uani 0.414(5) 1 d P A 2
C25B C 1.0910(7) 0.3230(6) 0.6452(2) 0.0165(16) Uani 0.414(5) 1 d PG A 2
C26B C 1.1635(7) 0.3665(5) 0.6067(4) 0.0248(19) Uani 0.414(5) 1 d PG A 2
H26B H 1.2111 0.4268 0.6198 0.030 Uiso 0.414(5) 1 calc PR A 2
C27B C 1.1663(10) 0.3217(7) 0.5493(4) 0.032(3) Uani 0.414(5) 1 d PG A 2
H27B H 1.2159 0.3514 0.5230 0.038 Uiso 0.414(5) 1 calc PR A 2
C28B C 1.0966(12) 0.2334(7) 0.5302(3) 0.029(3) Uani 0.414(5) 1 d PG A 2
H28B H 1.0985 0.2027 0.4909 0.035 Uiso 0.414(5) 1 calc PR A 2
C29B C 1.0241(8) 0.1899(5) 0.5686(4) 0.028(2) Uani 0.414(5) 1 d PG A 2
H29B H 0.9764 0.1296 0.5556 0.034 Uiso 0.414(5) 1 calc PR A 2
C30B C 1.0212(6) 0.2348(6) 0.6261(3) 0.0200(15) Uani 0.414(5) 1 d PG A 2
H30B H 0.9717 0.2051 0.6524 0.024 Uiso 0.414(5) 1 calc PR A 2

loop_
_atom_site_aniso_label
_atom_site_aniso_U_11
_atom_site_aniso_U_22
_atom_site_aniso_U_33
_atom_site_aniso_U_23
_atom_site_aniso_U_13
_atom_site_aniso_U_12
Ir1 0.01376(5) 0.01512(5) 0.01476(5) -0.00094(4) 0.00500(3) 0.00044(4)
P1 0.0151(3) 0.0152(3) 0.0188(3) -0.0001(3) 0.0035(3) 0.0008(2)
P2 0.0149(3) 0.0151(3) 0.0153(3) -0.0005(2) 0.0035(2) 0.0002(2)
C1 0.0185(12) 0.0145(12) 0.0187(13) -0.0032(10) 0.0079(10) -0.0036(10)
C2 0.0188(12) 0.0180(13) 0.0214(14) -0.0023(11) 0.0077(10) -0.0037(10)
C3 0.0290(15) 0.0268(15) 0.0212(14) -0.0015(12) 0.0125(12) -0.0026(12)
C4 0.0298(15) 0.0299(16) 0.0267(15) -0.0026(13) 0.0195(13) -0.0012(13)
C5 0.0212(13) 0.0242(15) 0.0308(16) -0.0031(12) 0.0149(12) -0.0001(11)
C6 0.0186(12) 0.0133(13) 0.0259(14) -0.0040(10) 0.0094(11) 0.0000(10)
C7 0.0173(12) 0.0209(14) 0.0261(15) 0.0006(11) 0.0085(11) 0.0039(10)
C8 0.0206(13) 0.0217(14) 0.0154(13) -0.0003(10) 0.0058(10) 0.0004(10)
C9 0.0209(13) 0.0199(14) 0.0273(15) 0.0003(12) 0.0022(11) -0.0033(11)
C10 0.0349(17) 0.0204(15) 0.0353(18) -0.0071(13) -0.0009(14) -0.0033(13)
C11 0.0317(17) 0.0290(17) 0.0360(19) 0.0006(14) 0.0043(14) -0.0141(13)
C12 0.0205(15) 0.0368(18) 0.0384(19) 0.0014(15) -0.0010(13) -0.0029(13)
C13 0.0200(13) 0.0190(14) 0.0252(15) 0.0033(11) 0.0061(11) 0.0017(10)
C14 0.0296(15) 0.0198(14) 0.0305(16) 0.0012(12) 0.0109(13) -0.0008(12)
C15 0.0283(15) 0.0246(15) 0.0208(14) 0.0035(12) 0.0047(11) 0.0028(12)
C16 0.0309(16) 0.0272(16) 0.0310(17) 0.0109(13) 0.0094(13) 0.0096(13)
C17 0.0159(12) 0.0186(13) 0.0217(14) -0.0002(11) -0.0001(10) -0.0029(10)
C18 0.0277(15) 0.0176(14) 0.0273(16) -0.0041(12) 0.0020(12) -0.0003(11)
C19 0.0217(14) 0.0216(14) 0.0286(16) 0.0033(12) 0.0025(12) -0.0055(11)
C20 0.0250(14) 0.0236(15) 0.0270(16) 0.0001(12) 0.0000(12) -0.0038(12)
C21 0.0182(12) 0.0155(12) 0.0203(13) -0.0005(10) 0.0048(10) 0.0031(10)
C22 0.0215(14) 0.0273(16) 0.0304(16) 0.0035(12) 0.0120(12) 0.0063(11)
C23 0.0259(14) 0.0177(14) 0.0329(17) -0.0048(12) 0.0058(12) 0.0002(11)
C24 0.0290(15) 0.0221(14) 0.0251(15) 0.0030(12) 0.0046(12) 0.0041(12)
O1A 0.0304(19) 0.0192(18) 0.0182(18) -0.0021(13) 0.0121(14) 0.0036(14)
C25A 0.012(3) 0.018(3) 0.017(3) -0.001(2) 0.001(2) 0.001(2)
C26A 0.016(3) 0.027(3) 0.022(3) -0.004(2) 0.005(2) -0.002(2)
C27A 0.023(3) 0.023(3) 0.029(4) 0.001(3) 0.003(3) 0.001(2)
C28A 0.026(3) 0.028(4) 0.016(3) 0.002(2) 0.005(3) 0.005(3)
C29A 0.029(4) 0.021(4) 0.017(3) -0.003(3) 0.001(3) 0.004(3)
C30A 0.023(3) 0.022(3) 0.015(3) 0.000(2) 0.006(3) 0.004(2)
O1B 0.023(3) 0.031(3) 0.018(3) -0.009(2) 0.010(2) -0.001(2)
C25B 0.015(4) 0.022(5) 0.011(3) -0.009(3) -0.002(3) 0.002(3)
C26B 0.021(4) 0.023(4) 0.031(6) 0.001(4) 0.007(4) 0.001(3)
C27B 0.022(5) 0.049(7) 0.026(6) 0.006(5) 0.006(4) -0.003(4)
C28B 0.029(6) 0.040(7) 0.020(5) -0.005(5) 0.009(5) 0.012(5)
C29B 0.030(5) 0.028(5) 0.024(6) -0.003(4) 0.002(4) 0.012(4)
C30B 0.021(4) 0.021(4) 0.019(4) 0.003(3) 0.005(3) 0.004(3)

loop_
_atom_type_symbol
_atom_type_description
_atom_type_scat_dispersion_real
_atom_type_scat_dispersion_imag
_atom_type_scat_source
C C 0.0033 0.0016 'International Tables Vol C Tables 4.2.6.8 and 6.1.1.4'
H H 0.0000 0.0000 'International Tables Vol C Tables 4.2.6.8 and 6.1.1.4'
O O 0.0106 0.0060 'International Tables Vol C Tables 4.2.6.8 and 6.1.1.4'
P P 0.1023 0.0942 'International Tables Vol C Tables 4.2.6.8 and 6.1.1.4'
Ir Ir -1.4442 7.9887 'International Tables Vol C Tables 4.2.6.8 and 6.1.1.4'

loop_
_geom_angle_atom_site_label_1
_geom_angle_atom_site_label_2
_geom_angle_atom_site_label_3
_geom_angle
C1 Ir1 O1A 154.67(12)
C1 Ir1 O1B 159.59(16)
O1A Ir1 O1B 44.73(16)
C1 Ir1 P2 82.43(8)
O1A Ir1 P2 97.03(9)
O1B Ir1 P2 88.99(14)
C1 Ir1 P1 83.01(8)
O1A Ir1 P1 97.46(10)
O1B Ir1 P1 103.76(14)
P2 Ir1 P1 165.11(3)
C7 P1 C9 104.11(13)
C7 P1 C13 103.94(13)
C9 P1 C13 111.51(13)
C7 P1 Ir1 100.36(9)
C9 P1 Ir1 115.98(9)
C13 P1 Ir1 118.28(9)
C8 P2 C21 105.46(12)
C8 P2 C17 105.09(13)
C21 P2 C17 111.93(12)
C8 P2 Ir1 101.72(9)
C21 P2 Ir1 117.73(9)
C17 P2 Ir1 113.19(9)
C6 C1 C2 117.1(2)
C6 C1 Ir1 121.4(2)
C2 C1 Ir1 121.5(2)
C3 C2 C1 121.0(3)
C3 C2 C8 120.5(3)
C1 C2 C8 118.5(2)
C4 C3 C2 120.4(3)
C5 C4 C3 120.1(3)
C4 C5 C6 120.2(3)
C5 C6 C1 121.1(3)
C5 C6 C7 120.8(2)
C1 C6 C7 118.0(2)
C6 C7 P1 109.49(18)
C2 C8 P2 108.68(18)
C12 C9 C10 109.1(3)
C12 C9 C11 108.1(3)
C10 C9 C11 107.7(3)
C12 C9 P1 114.5(2)
C10 C9 P1 110.3(2)
C11 C9 P1 106.8(2)
C16 C13 C15 109.9(2)
C16 C13 C14 108.0(2)
C15 C13 C14 108.5(2)
C16 C13 P1 113.5(2)
C15 C13 P1 110.87(19)
C14 C13 P1 105.85(19)
C20 C17 C19 109.9(2)
C20 C17 C18 107.8(2)
C19 C17 C18 108.1(2)
C20 C17 P2 113.25(19)
C19 C17 P2 109.52(19)
C18 C17 P2 108.04(18)
C22 C21 C24 110.3(2)
C22 C21 C23 108.5(2)
C24 C21 C23 107.8(2)
C22 C21 P2 109.96(19)
C24 C21 P2 113.98(19)
C23 C21 P2 106.07(18)
C25A O1A Ir1 132.4(3)
O1A C25A C26A 120.7(5)
O1A C25A C30A 119.2(5)
C26A C25A C30A 120.0
C25A C26A C27A 120.0
C28A C27A C26A 120.0
C27A C28A C29A 120.0
C30A C29A C28A 120.0
C29A C30A C25A 120.0
C25B O1B Ir1 128.9(5)
O1B C25B C26B 117.8(7)
O1B C25B C30B 122.2(7)
C26B C25B C30B 120.0
C25B C26B C27B 120.0
C28B C27B C26B 120.0
C29B C28B C27B 120.0
C28B C29B C30B 120.0
C29B C30B C25B 120.0

loop_
_geom_bond_atom_site_label_1
_geom_bond_atom_site_label_2
_geom_bond_distance
Ir1 C1 2.034(3)
Ir1 O1A 2.091(3)
Ir1 O1B 2.092(5)
Ir1 P2 2.3059(7)
Ir1 P1 2.3241(7)
P1 C7 1.845(3)
P1 C9 1.881(3)
P1 C13 1.891(3)
P2 C8 1.841(3)
P2 C21 1.881(3)
P2 C17 1.884(3)
C1 C6 1.421(4)
C1 C2 1.420(4)
C2 C3 1.391(4)
C2 C8 1.517(4)
C3 C4 1.392(4)
C4 C5 1.385(4)
C5 C6 1.395(4)
C6 C7 1.507(4)
C9 C12 1.532(4)
C9 C10 1.545(4)
C9 C11 1.544(4)
C13 C16 1.533(4)
C13 C15 1.536(4)
C13 C14 1.542(4)
C17 C20 1.535(4)
C17 C19 1.535(4)
C17 C18 1.541(4)
C21 C22 1.532(4)
C21 C24 1.536(4)
C21 C23 1.537(4)
O1A C25A 1.348(4)
C25A C26A 1.3900
C25A C30A 1.3900
C26A C27A 1.3900
C27A C28A 1.3900
C28A C29A 1.3900
C29A C30A 1.3900
O1B C25B 1.340(6)
C25B C26B 1.3900
C25B C30B 1.3900
C26B C27B 1.3900
C27B C28B 1.3900
C28B C29B 1.3900
C29B C30B 1.3900

loop_
_geom_torsion_atom_site_label_1
_geom_torsion_atom_site_label_2
_geom_torsion_atom_site_label_3
_geom_torsion_atom_site_label_4
_geom_torsion
C1 Ir1 P1 C7 20.44(12)
O1A Ir1 P1 C7 174.91(13)
O1B Ir1 P1 C7 -139.97(17)
P2 Ir1 P1 C7 8.27(14)
C1 Ir1 P1 C9 -90.95(13)
O1A Ir1 P1 C9 63.52(14)
O1B Ir1 P1 C9 108.64(18)
P2 Ir1 P1 C9 -103.12(14)
C1 Ir1 P1 C13 132.55(13)
O1A Ir1 P1 C13 -72.98(14)
O1B Ir1 P1 C13 -27.86(17)
P2 Ir1 P1 C13 120.38(13)
C1 Ir1 P2 C8 21.53(12)
O1A Ir1 P2 C8 -132.94(13)
O1B Ir1 P2 C8 -177.04(16)
P1 Ir1 P2 C8 33.71(14)
C1 Ir1 P2 C21 136.15(13)
O1A Ir1 P2 C21 -18.32(14)
O1B Ir1 P2 C21 -62.42(17)
P1 Ir1 P2 C21 148.33(12)
C1 Ir1 P2 C17 -90.69(12)
O1A Ir1 P2 C17 114.84(14)
O1B Ir1 P2 C17 70.74(17)
P1 Ir1 P2 C17 -78.50(14)
O1A Ir1 C1 C6 -104.9(3)
O1B Ir1 C1 C6 98.7(5)
P2 Ir1 C1 C6 164.7(2)
P1 Ir1 C1 C6 -12.2(2)
O1A Ir1 C1 C2 74.3(4)
O1B Ir1 C1 C2 -82.1(5)
P2 Ir1 C1 C2 -16.2(2)
P1 Ir1 C1 C2 167.0(2)
C6 C1 C2 C3 1.0(4)
Ir1 C1 C2 C3 -178.2(2)
C6 C1 C2 C8 -179.0(2)
Ir1 C1 C2 C8 1.8(3)
C1 C2 C3 C4 -0.5(4)
C8 C2 C3 C4 179.5(3)
C2 C3 C4 C5 0.2(5)
C3 C4 C5 C6 -0.5(5)
C4 C5 C6 C1 1.1(4)
C4 C5 C6 C7 -176.4(3)
C2 C1 C6 C5 -1.3(4)
Ir1 C1 C6 C5 177.9(2)
C2 C1 C6 C7 176.2(2)
Ir1 C1 C6 C7 -4.6(3)
C5 C6 C7 P1 -158.7(2)
C1 C6 C7 P1 23.7(3)
C9 P1 C7 C6 92.1(2)
C13 P1 C7 C6 -150.99(19)
Ir1 P1 C7 C6 -28.2(2)
C3 C2 C8 P2 -161.5(2)
C1 C2 C8 P2 18.5(3)
C21 P2 C8 C2 -149.82(19)
C17 P2 C8 C2 91.8(2)
Ir1 P2 C8 C2 -26.4(2)
C7 P1 C9 C12 68.6(3)
C13 P1 C9 C12 -42.9(3)
Ir1 P1 C9 C12 177.8(2)
C7 P1 C9 C10 -167.9(2)
C13 P1 C9 C10 80.7(2)
Ir1 P1 C9 C10 -58.7(2)
C7 P1 C9 C11 -51.1(2)
C13 P1 C9 C11 -162.5(2)
Ir1 P1 C9 C11 58.1(2)
C7 P1 C13 C16 -38.0(2)
C9 P1 C13 C16 73.6(2)
Ir1 P1 C13 C16 -148.06(19)
C7 P1 C13 C15 -162.2(2)
C9 P1 C13 C15 -50.6(2)
Ir1 P1 C13 C15 87.7(2)
C7 P1 C13 C14 80.3(2)
C9 P1 C13 C14 -168.10(19)
Ir1 P1 C13 C14 -29.8(2)
C8 P2 C17 C20 73.6(2)
C21 P2 C17 C20 -40.4(2)
Ir1 P2 C17 C20 -176.27(18)
C8 P2 C17 C19 -163.30(19)
C21 P2 C17 C19 82.7(2)
Ir1 P2 C17 C19 -53.2(2)
C8 P2 C17 C18 -45.7(2)
C21 P2 C17 C18 -159.69(19)
Ir1 P2 C17 C18 64.4(2)
C8 P2 C21 C22 -168.85(19)
C17 P2 C21 C22 -55.1(2)
Ir1 P2 C21 C22 78.6(2)
C8 P2 C21 C24 -44.4(2)
C17 P2 C21 C24 69.3(2)
Ir1 P2 C21 C24 -157.00(17)
C8 P2 C21 C23 74.0(2)
C17 P2 C21 C23 -172.22(19)
Ir1 P2 C21 C23 -38.5(2)
C1 Ir1 O1A C25A 158.3(4)
O1B Ir1 O1A C25A -33.2(4)
P2 Ir1 O1A C25A -114.6(4)
P1 Ir1 O1A C25A 68.8(4)
Ir1 O1A C25A C26A 37.6(5)
Ir1 O1A C25A C30A -145.7(3)
O1A C25A C26A C27A 176.7(4)
C30A C25A C26A C27A 0.0
C25A C26A C27A C28A 0.0
C26A C27A C28A C29A 0.0
C27A C28A C29A C30A 0.0
C28A C29A C30A C25A 0.0
O1A C25A C30A C29A -176.8(4)
C26A C25A C30A C29A 0.0
C1 Ir1 O1B C25B -164.7(4)
O1A Ir1 O1B C25B 29.4(5)
P2 Ir1 O1B C25B 130.5(5)
P1 Ir1 O1B C25B -57.3(5)
Ir1 O1B C25B C26B 158.7(4)
Ir1 O1B C25B C30B -20.5(7)
O1B C25B C26B C27B -179.2(6)
C30B C25B C26B C27B 0.0
C25B C26B C27B C28B 0.0
C26B C27B C28B C29B 0.0
C27B C28B C29B C30B 0.0
C28B C29B C30B C25B 0.0
O1B C25B C30B C29B 179.2(7)
C26B C25B C30B C29B 0.0
